data_1554919
loop_
_publ_author_name
'Zhao, Xiaoyun'
'Xiong, Jiale'
'An, Junkai'
'Yu, Jicong'
'Zhu, Liping'
'Feng, Xing'
'Jiang, Xianxing'

_publ_section_title
;
 Diastereodivergent construction of bispiro[oxindole-bi-pyrrolidine]s with
 four consecutive stereocenters via asymmetric [3 + 2] cycloaddition of
 2,3-dioxopyrrolidines using identical catalysts
;
_journal_issue 12
_journal_name_full 'Organic Chemistry Frontiers'
_journal_page_first 1989
_journal_paper_doi 10.1039/C9QO00452A
_journal_volume 6
_journal_year 2019
_chemical_absolute_configuration ad
_chemical_formula_moiety 'C39 H30 F3 N3 O3, C H2 Cl2'
_chemical_formula_sum 'C40 H31 Cl2 F4 N2 O3'
_chemical_formula_weight 734.57
_space_group_crystal_system orthorhombic
_space_group_IT_number 19
_space_group_name_Hall 'P 2ac 2ab'
_space_group_name_H-M_alt 'P 21 21 21'
_atom_sites_solution_hydrogens geom
_atom_sites_solution_primary dual
_atom_sites_solution_secondary difmap
_audit_creation_date 2019-01-11
_audit_creation_method
;
Olex2 1.2
(compiled 2018.05.29 svn.r3508 for OlexSys, GUI svn.r5506)
;
_audit_update_record
;
2019-01-26 deposited with the CCDC.	2019-04-22 downloaded from the CCDC.
;
_cell_angle_alpha 90.00
_cell_angle_beta 90.00
_cell_angle_gamma 90.00
_cell_formula_units_Z 4
_cell_length_a 11.9726(2)
_cell_length_b 16.0021(3)
_cell_length_c 18.2529(4)
_cell_measurement_reflns_used 9135
_cell_measurement_temperature 149.99(10)
_cell_measurement_theta_max 73.8590
_cell_measurement_theta_min 4.2700
_cell_volume 3497.01(12)
_computing_cell_refinement 'CrysAlisPro 1.171.39.46 (Rigaku OD, 2018)'
_computing_data_collection 'CrysAlisPro 1.171.39.46 (Rigaku OD, 2018)'
_computing_data_reduction 'CrysAlisPro 1.171.39.46 (Rigaku OD, 2018)'
_computing_molecular_graphics 'Olex2 (Dolomanov et al., 2009)'
_computing_publication_material 'Olex2 (Dolomanov et al., 2009)'
_computing_structure_refinement 'ShelXL-1997 (Sheldrick, 2008)'
_computing_structure_solution 'ShelXT (Sheldrick, 2015)'
_diffrn_ambient_environment N~2~
_diffrn_ambient_temperature 149.99(10)
_diffrn_detector 'CCD plate'
_diffrn_detector_area_resol_mean 5.2913
_diffrn_detector_type AtlasS2
_diffrn_measured_fraction_theta_full 0.987
_diffrn_measured_fraction_theta_max 0.987
_diffrn_measurement_details
;
List of Runs (angles in degrees, time in seconds):

  # Type    Start    End  Width  t~exp~   \w     \q     \k     \f   Frames
#--------------------------------------------------------------------------
  1  \w    -61.00  33.00   1.00    2.72    --  -41.14  38.00   0.00   94
  2  \w     -6.00  31.00   1.00    2.72    --  -41.14  38.00  30.00   37
  3  \w     55.00  96.00   1.00    2.72    --   41.14-125.00   0.00   41
  4  \w     40.00  69.00   1.00    2.72    --   41.14-125.00 -90.00   29
  5  \w     51.00 110.00   1.00   10.00    --  107.79 -94.00 120.00   59
  6  \w     51.00 106.00   1.00   10.00    --  107.79-125.00 120.00   55
  7  \w     35.00  60.00   1.00   10.00    --  107.79 -45.00 120.00   25
  8  \w     32.00 101.00   1.00   10.00    --  107.79 -30.00   0.00   69
  9  \w     55.00 178.00   1.00   10.00    --  107.79  15.00 -60.00  123
 10  \w     82.00 178.00   1.00   10.00    --  107.79  30.00   0.00   96
;
_diffrn_measurement_device 'four-circle diffractometer'
_diffrn_measurement_device_type 'SuperNova, Dual, Cu at home/near, AtlasS2'
_diffrn_measurement_method '\w scans'
_diffrn_orient_matrix_type 'CrysAlisPro convention (1999,Acta A55,543-557)'
_diffrn_orient_matrix_UB_11 -0.0492744000
_diffrn_orient_matrix_UB_12 -0.0888831000
_diffrn_orient_matrix_UB_13 -0.0010571000
_diffrn_orient_matrix_UB_21 -0.0536561000
_diffrn_orient_matrix_UB_22 0.0154693000
_diffrn_orient_matrix_UB_23 0.0755909000
_diffrn_orient_matrix_UB_31 -0.1059794000
_diffrn_orient_matrix_UB_32 0.0334896000
_diffrn_orient_matrix_UB_33 -0.0377074000
_diffrn_radiation_monochromator mirror
_diffrn_radiation_probe x-ray
_diffrn_radiation_type CuK\a
_diffrn_radiation_wavelength 1.54184
_diffrn_reflns_av_R_equivalents 0.0390
_diffrn_reflns_av_unetI/netI 0.0470
_diffrn_reflns_limit_h_max 9
_diffrn_reflns_limit_h_min -14
_diffrn_reflns_limit_k_max 19
_diffrn_reflns_limit_k_min -17
_diffrn_reflns_limit_l_max 22
_diffrn_reflns_limit_l_min -15
_diffrn_reflns_number 13408
_diffrn_reflns_theta_full 74.04
_diffrn_reflns_theta_max 74.04
_diffrn_reflns_theta_min 3.67
_diffrn_source 'micro-focus sealed X-ray tube'
_diffrn_source_type 'SuperNova (Cu) X-ray Source'
_exptl_absorpt_coefficient_mu 2.213
_exptl_absorpt_correction_T_max 1.00000
_exptl_absorpt_correction_T_min 0.69105
_exptl_absorpt_correction_type multi-scan
_exptl_absorpt_process_details
;
CrysAlisPro 1.171.39.46 (Rigaku Oxford Diffraction, 2018)
Empirical absorption correction using spherical harmonics,
 implemented in SCALE3 ABSPACK scaling algorithm.
;
_exptl_crystal_colour colourless
_exptl_crystal_colour_primary colourless
_exptl_crystal_density_diffrn 1.395
_exptl_crystal_density_method 'not measured'
_exptl_crystal_description block
_exptl_crystal_F_000 1516
_exptl_crystal_size_max 0.28
_exptl_crystal_size_mid 0.13
_exptl_crystal_size_min 0.04
_refine_diff_density_max 0.854
_refine_diff_density_min -0.844
_refine_diff_density_rms 0.055
_refine_ls_abs_structure_details 'Flack H D (1983), Acta Cryst. A39, 876-881'
_refine_ls_abs_structure_Flack 0.00(2)
_refine_ls_extinction_method none
_refine_ls_goodness_of_fit_ref 1.026
_refine_ls_hydrogen_treatment mixed
_refine_ls_matrix_type full
_refine_ls_number_parameters 463
_refine_ls_number_reflns 6886
_refine_ls_number_restraints 0
_refine_ls_restrained_S_all 1.026
_refine_ls_R_factor_all 0.0556
_refine_ls_R_factor_gt 0.0528
_refine_ls_shift/su_max 0.000
_refine_ls_shift/su_mean 0.000
_refine_ls_structure_factor_coef Fsqd
_refine_ls_weighting_details 'calc w=1/[\s^2^(Fo^2^)+(0.0809P)^2^+1.4323P] where P=(Fo^2^+2Fc^2^)/3'
_refine_ls_weighting_scheme calc
_refine_ls_wR_factor_gt 0.1401
_refine_ls_wR_factor_ref 0.1448
_reflns_number_gt 6517
_reflns_number_total 6886
_reflns_threshold_expression >2sigma(I)
_cod_data_source_file c9qo00452a2.cif
_cod_data_source_block 19010704
_cod_database_code 1554919
_chemical_oxdiff_formula 'C H O N F'
_chemical_oxdiff_usercomment 'ZXY-FN-13 Dn'
_reflns_odcompleteness_completeness 99.91
_reflns_odcompleteness_iscentric 1
_reflns_odcompleteness_theta 66.97
_olex2_refinement_description
;
1. Fixed Uiso
 At 1.2 times of:
  All C(H) groups, All C(H,H) groups, All N(H) groups
2.a Ternary CH refined with riding coordinates:
 C3(H3), C4(H4)
2.b Secondary CH2 refined with riding coordinates:
 C6(H6A,H6B), C12(H12A,H12B), C27(H27A,H27B), C49(H49A,H49B)
2.c Aromatic/amide H refined with riding coordinates:
 C14(H14), C15(H15), C16(H16), C17(H17), C18(H18), C23(H23), C24(H24),
 C25(H25), C26(H26), C29(H29), C30(H30), C31(H31), C32(H32), C33(H33), C40(H40),
  C41(H41), C42(H42), C44(H44), C45(H45), C46(H46), C47(H47)
;
_olex2_date_sample_data_collection 2019-01-07
_olex2_submission_special_instructions 'No special instructions were received'
_oxdiff_exptl_absorpt_empirical_details
;
Empirical correction (ABSPACK) includes:
- Absorption correction using spherical harmonics
- Frame scaling
;
_oxdiff_exptl_absorpt_empirical_full_max 1.522
_oxdiff_exptl_absorpt_empirical_full_min 0.684

loop_
_space_group_symop_id
_space_group_symop_operation_xyz
1 'x, y, z'
2 '-x+1/2, -y, z+1/2'
3 '-x, y+1/2, -z+1/2'
4 'x+1/2, -y+1/2, -z'

loop_
_atom_site_label
_atom_site_type_symbol
_atom_site_fract_x
_atom_site_fract_y
_atom_site_fract_z
_atom_site_U_iso_or_equiv
_atom_site_adp_type
_atom_site_occupancy
_atom_site_calc_flag
_atom_site_disorder_assembly
_atom_site_disorder_group
_atom_site_refinement_flags_posn
C1 C 0.86056(19) 0.30631(14) 0.63193(14) 0.0260(5) Uani 1 d . . .
C2 C 0.87573(19) 0.32451(14) 0.54814(14) 0.0256(5) Uani 1 d . . .
C3 C 0.83840(19) 0.41828(14) 0.54571(13) 0.0246(4) Uani 1 d . . .
H3 H 0.8950 0.4512 0.5717 0.030 Uiso 1 calc . . R
C4 C 0.73376(19) 0.41380(15) 0.59503(13) 0.0254(4) Uani 1 d . . .
H4 H 0.6703 0.3943 0.5658 0.030 Uiso 1 calc . . R
C6 C 0.80311(19) 0.26896(15) 0.49814(13) 0.0265(5) Uani 1 d . . .
H6A H 0.7698 0.2237 0.5260 0.032 Uiso 1 calc . . R
H6B H 0.7440 0.3015 0.4757 0.032 Uiso 1 calc . . R
C8 C 0.9859(2) 0.25797(15) 0.45022(14) 0.0280(5) Uani 1 d . . .
C9 C 0.99378(19) 0.30910(14) 0.51961(14) 0.0254(5) Uani 1 d . . .
C12 C 0.8390(2) 0.17878(16) 0.38650(14) 0.0314(5) Uani 1 d . . .
H12A H 0.8871 0.1832 0.3439 0.038 Uiso 1 calc . . R
H12B H 0.7645 0.1956 0.3717 0.038 Uiso 1 calc . . R
C13 C 0.8356(2) 0.08859(17) 0.41083(15) 0.0335(5) Uani 1 d . . .
C14 C 0.7595(3) 0.0349(2) 0.3766(2) 0.0485(7) Uani 1 d . . .
H14 H 0.7090 0.0559 0.3425 0.058 Uiso 1 calc . . R
C15 C 0.7597(4) -0.0494(2) 0.3935(3) 0.0674(11) Uani 1 d . . .
H15 H 0.7096 -0.0851 0.3704 0.081 Uiso 1 calc . . R
C16 C 0.8340(4) -0.0809(2) 0.4446(2) 0.0614(9) Uani 1 d . . .
H16 H 0.8343 -0.1377 0.4554 0.074 Uiso 1 calc . . R
C17 C 0.9078(3) -0.0277(2) 0.4794(2) 0.0506(8) Uani 1 d . . .
H17 H 0.9574 -0.0485 0.5142 0.061 Uiso 1 calc . . R
C18 C 0.9078(2) 0.0569(2) 0.46247(17) 0.0407(6) Uani 1 d . . .
H18 H 0.9572 0.0926 0.4863 0.049 Uiso 1 calc . . R
C19 C 0.8626(2) 0.21541(15) 0.65542(14) 0.0299(5) Uani 1 d . . .
C20 C 0.9549(2) 0.20228(16) 0.70040(15) 0.0323(5) Uani 1 d . . .
C22 C 0.9606(2) 0.34274(15) 0.67706(14) 0.0280(5) Uani 1 d . . .
C23 C 0.7902(2) 0.14957(16) 0.64198(16) 0.0359(6) Uani 1 d . . .
H23 H 0.7266 0.1574 0.6135 0.043 Uiso 1 calc . . R
C24 C 0.8141(3) 0.07165(17) 0.67184(18) 0.0439(7) Uani 1 d . . .
H24 H 0.7664 0.0270 0.6628 0.053 Uiso 1 calc . . R
C25 C 0.9079(3) 0.05975(17) 0.71486(18) 0.0451(7) Uani 1 d . . .
H25 H 0.9231 0.0069 0.7334 0.054 Uiso 1 calc . . R
C26 C 0.9796(3) 0.12534(18) 0.73076(17) 0.0414(6) Uani 1 d . . .
H26 H 1.0418 0.1179 0.7606 0.050 Uiso 1 calc . . R
C27 C 1.0985(2) 0.28847(18) 0.76773(16) 0.0368(6) Uani 1 d . . .
H27A H 1.1289 0.3445 0.7642 0.044 Uiso 1 calc . . R
H27B H 1.1587 0.2493 0.7583 0.044 Uiso 1 calc . . R
C28 C 1.0546(3) 0.27458(18) 0.84437(17) 0.0408(6) Uani 1 d . . .
C29 C 1.1147(4) 0.2278(2) 0.8947(2) 0.0573(9) Uani 1 d . . .
H29 H 1.1830 0.2045 0.8814 0.069 Uiso 1 calc . . R
C30 C 1.0729(6) 0.2156(3) 0.9649(2) 0.0808(16) Uani 1 d . . .
H30 H 1.1134 0.1840 0.9984 0.097 Uiso 1 calc . . R
C31 C 0.9713(6) 0.2501(3) 0.9855(2) 0.0881(18) Uani 1 d . . .
H31 H 0.9435 0.2415 1.0325 0.106 Uiso 1 calc . . R
C32 C 0.9122(5) 0.2969(3) 0.9360(3) 0.0788(13) Uani 1 d . . .
H32 H 0.8445 0.3208 0.9497 0.095 Uiso 1 calc . . R
C33 C 0.9528(3) 0.3088(2) 0.8661(2) 0.0546(8) Uani 1 d . . .
H33 H 0.9115 0.3403 0.8329 0.065 Uiso 1 calc . . R
C35 C 0.7048(2) 0.49730(16) 0.62898(14) 0.0303(5) Uani 1 d . . .
C39 C 0.8226(2) 0.45717(16) 0.47054(14) 0.0307(5) Uani 1 d . . .
C40 C 0.7207(2) 0.45588(19) 0.43525(15) 0.0376(6) Uani 1 d . . .
H40 H 0.6611 0.4284 0.4573 0.045 Uiso 1 calc . . R
C41 C 0.7039(3) 0.4951(2) 0.36656(16) 0.0462(7) Uani 1 d . . .
H41 H 0.6342 0.4929 0.3441 0.055 Uiso 1 calc . . R
C42 C 0.7890(3) 0.5357(2) 0.33372(16) 0.0480(8) Uani 1 d . . .
H42 H 0.7770 0.5627 0.2893 0.058 Uiso 1 calc . . R
C43 C 0.8959(3) 0.53763(18) 0.36616(16) 0.0401(6) Uani 1 d . . .
C44 C 0.9857(3) 0.5797(2) 0.33123(18) 0.0518(8) Uani 1 d . . .
H44 H 0.9740 0.6051 0.2860 0.062 Uiso 1 calc . . R
C45 C 1.0893(3) 0.5838(2) 0.3628(2) 0.0536(8) Uani 1 d . . .
H45 H 1.1476 0.6110 0.3390 0.064 Uiso 1 calc . . R
C46 C 1.1065(3) 0.5466(2) 0.4310(2) 0.0472(7) Uani 1 d . . .
H46 H 1.1769 0.5497 0.4525 0.057 Uiso 1 calc . . R
C47 C 1.0228(2) 0.50593(18) 0.46704(16) 0.0382(6) Uani 1 d . . .
H47 H 1.0371 0.4822 0.5126 0.046 Uiso 1 calc . . R
C48 C 0.9136(2) 0.49918(16) 0.43590(14) 0.0327(5) Uani 1 d . . .
F36 F 0.61352(13) 0.49022(10) 0.67134(9) 0.0384(4) Uani 1 d . . .
F37 F 0.78601(14) 0.52872(10) 0.67099(9) 0.0394(4) Uani 1 d . . .
F38 F 0.68100(16) 0.55534(10) 0.57826(9) 0.0434(4) Uani 1 d . . .
N5 N 0.75821(17) 0.35190(13) 0.65181(11) 0.0261(4) Uani 1 d . . .
H5 H 0.707(3) 0.314(2) 0.6556(18) 0.031 Uiso 1 d . . R
N7 N 0.87888(17) 0.23623(13) 0.44248(12) 0.0274(4) Uani 1 d . . .
N21 N 1.01213(18) 0.27782(14) 0.71218(13) 0.0321(5) Uani 1 d . . .
O10 O 1.08060(14) 0.32765(13) 0.54815(13) 0.0405(5) Uani 1 d . . .
O11 O 1.06533(17) 0.23887(15) 0.41096(12) 0.0460(5) Uani 1 d . . .
O34 O 0.98560(16) 0.41570(11) 0.68297(10) 0.0334(4) Uani 1 d . . .
C49 C 0.4613(4) 0.6447(3) 0.7345(4) 0.098(2) Uani 1 d A 1 .
H49A H 0.4399 0.6239 0.7824 0.118 Uiso 1 calc A 1 R
H49B H 0.4572 0.5986 0.7002 0.118 Uiso 1 calc A 1 R
Cl50 Cl 0.36593(12) 0.72447(6) 0.70703(8) 0.0832(4) Uani 1 d A 1 .
Cl51 Cl 0.59662(13) 0.68100(13) 0.73818(18) 0.1850(15) Uani 1 d A 1 .

loop_
_atom_site_aniso_label
_atom_site_aniso_U_11
_atom_site_aniso_U_22
_atom_site_aniso_U_33
_atom_site_aniso_U_23
_atom_site_aniso_U_13
_atom_site_aniso_U_12
C1 0.0252(11) 0.0241(10) 0.0286(12) -0.0035(9) -0.0055(9) 0.0011(9)
C2 0.0210(10) 0.0266(10) 0.0292(12) -0.0046(9) -0.0027(9) 0.0003(8)
C3 0.0225(10) 0.0266(10) 0.0248(11) -0.0023(9) -0.0018(8) 0.0036(8)
C4 0.0261(10) 0.0261(11) 0.0240(11) -0.0045(9) -0.0017(9) 0.0047(9)
C6 0.0214(10) 0.0310(11) 0.0271(11) -0.0079(9) -0.0004(9) 0.0017(9)
C8 0.0248(11) 0.0311(11) 0.0281(12) -0.0003(9) 0.0013(9) 0.0022(9)
C9 0.0218(10) 0.0215(9) 0.0330(12) -0.0010(9) -0.0001(9) 0.0019(8)
C12 0.0292(11) 0.0385(13) 0.0265(12) -0.0089(10) -0.0007(9) 0.0014(10)
C13 0.0273(11) 0.0383(13) 0.0348(13) -0.0114(11) 0.0011(10) 0.0057(10)
C14 0.0514(17) 0.0412(15) 0.0531(18) -0.0170(13) -0.0142(15) 0.0024(13)
C15 0.085(3) 0.0396(17) 0.078(3) -0.0180(17) -0.018(2) -0.0020(18)
C16 0.074(2) 0.0387(16) 0.071(2) -0.0036(16) 0.004(2) 0.0104(16)
C17 0.0487(17) 0.0506(17) 0.0523(18) 0.0054(14) 0.0019(14) 0.0132(14)
C18 0.0297(13) 0.0483(15) 0.0443(16) -0.0012(12) -0.0011(11) 0.0011(11)
C19 0.0316(12) 0.0254(11) 0.0328(13) 0.0003(9) -0.0045(10) 0.0043(9)
C20 0.0360(13) 0.0279(11) 0.0330(13) -0.0013(10) -0.0059(10) 0.0030(10)
C22 0.0273(11) 0.0283(11) 0.0283(12) -0.0008(9) -0.0049(9) -0.0012(9)
C23 0.0357(13) 0.0306(13) 0.0414(14) 0.0012(11) -0.0085(11) -0.0028(10)
C24 0.0518(16) 0.0289(13) 0.0510(17) 0.0043(12) -0.0092(14) -0.0073(11)
C25 0.0584(19) 0.0282(12) 0.0486(16) 0.0067(12) -0.0095(14) 0.0039(12)
C26 0.0445(15) 0.0342(13) 0.0454(16) 0.0006(12) -0.0123(13) 0.0093(11)
C27 0.0328(12) 0.0374(13) 0.0403(14) 0.0005(11) -0.0169(11) 0.0014(10)
C28 0.0487(16) 0.0347(13) 0.0389(15) -0.0033(11) -0.0124(13) -0.0039(12)
C29 0.082(2) 0.0435(16) 0.0468(18) 0.0033(14) -0.0274(18) -0.0046(17)
C30 0.140(5) 0.056(2) 0.047(2) 0.0164(18) -0.032(3) -0.024(3)
C31 0.147(6) 0.076(3) 0.041(2) 0.001(2) 0.006(3) -0.030(3)
C32 0.096(3) 0.081(3) 0.059(2) -0.011(2) 0.016(2) -0.011(3)
C33 0.063(2) 0.0544(18) 0.0458(18) -0.0030(15) -0.0028(16) 0.0003(16)
C35 0.0315(12) 0.0286(11) 0.0309(12) -0.0038(10) 0.0018(10) 0.0068(10)
C39 0.0352(13) 0.0325(12) 0.0245(11) -0.0016(9) 0.0007(9) 0.0096(10)
C40 0.0341(13) 0.0503(15) 0.0283(13) 0.0013(11) -0.0034(10) 0.0088(11)
C41 0.0454(16) 0.065(2) 0.0282(14) 0.0006(13) -0.0090(12) 0.0153(14)
C42 0.0596(19) 0.0609(19) 0.0234(13) 0.0066(12) 0.0013(13) 0.0204(15)
C43 0.0496(16) 0.0422(14) 0.0285(13) 0.0032(11) 0.0086(12) 0.0179(12)
C44 0.064(2) 0.0524(17) 0.0387(16) 0.0151(14) 0.0165(15) 0.0194(16)
C45 0.0542(18) 0.0499(17) 0.057(2) 0.0169(15) 0.0244(16) 0.0081(15)
C46 0.0387(15) 0.0470(15) 0.0559(19) 0.0091(14) 0.0065(14) 0.0036(12)
C47 0.0386(14) 0.0372(13) 0.0388(14) 0.0063(11) 0.0043(11) 0.0055(11)
C48 0.0380(13) 0.0336(12) 0.0266(12) -0.0011(10) 0.0037(10) 0.0113(10)
F36 0.0368(8) 0.0427(8) 0.0355(8) -0.0066(7) 0.0068(6) 0.0102(7)
F37 0.0434(8) 0.0325(7) 0.0423(9) -0.0130(6) -0.0037(7) 0.0012(6)
F38 0.0584(10) 0.0329(8) 0.0389(9) 0.0037(7) 0.0046(8) 0.0167(7)
N5 0.0254(9) 0.0263(10) 0.0264(10) -0.0010(7) -0.0026(7) 0.0014(8)
N7 0.0239(9) 0.0324(10) 0.0259(10) -0.0049(8) 0.0012(8) 0.0004(8)
N21 0.0295(10) 0.0295(10) 0.0374(12) -0.0021(9) -0.0122(9) 0.0005(8)
O10 0.0213(8) 0.0441(10) 0.0560(12) -0.0180(9) -0.0055(8) 0.0028(7)
O11 0.0266(9) 0.0696(14) 0.0416(11) -0.0172(10) 0.0076(8) 0.0007(9)
O34 0.0352(9) 0.0277(8) 0.0373(10) -0.0028(7) -0.0105(8) -0.0069(7)
C49 0.065(3) 0.065(3) 0.165(6) -0.025(3) 0.034(3) -0.010(2)
Cl50 0.1041(9) 0.0499(5) 0.0957(8) -0.0198(5) 0.0332(7) -0.0010(5)
Cl51 0.0738(8) 0.1428(15) 0.338(4) -0.175(2) 0.0342(14) -0.0219(9)

loop_
_atom_type_symbol
_atom_type_description
_atom_type_scat_dispersion_real
_atom_type_scat_dispersion_imag
_atom_type_scat_source
C C 0.0181 0.0091 'International Tables Vol C Tables 4.2.6.8 and 6.1.1.4'
H H 0.0000 0.0000 'International Tables Vol C Tables 4.2.6.8 and 6.1.1.4'
Cl Cl 0.3639 0.7018 'International Tables Vol C Tables 4.2.6.8 and 6.1.1.4'
F F 0.0727 0.0534 'International Tables Vol C Tables 4.2.6.8 and 6.1.1.4'
N N 0.0311 0.0180 'International Tables Vol C Tables 4.2.6.8 and 6.1.1.4'
O O 0.0492 0.0322 'International Tables Vol C Tables 4.2.6.8 and 6.1.1.4'

loop_
_geom_angle_atom_site_label_1
_geom_angle_atom_site_label_2
_geom_angle_atom_site_label_3
_geom_angle
C19 C1 C2 116.9(2)
C19 C1 C22 101.31(19)
C22 C1 C2 110.81(19)
N5 C1 C2 104.18(18)
N5 C1 C19 114.8(2)
N5 C1 C22 108.83(19)
C3 C2 C1 99.93(18)
C6 C2 C1 113.88(19)
C6 C2 C3 112.00(19)
C9 C2 C1 114.21(19)
C9 C2 C3 114.17(19)
C9 C2 C6 103.12(18)
C2 C3 H3 107.7
C4 C3 C2 99.81(18)
C4 C3 H3 107.7
C39 C3 C2 117.0(2)
C39 C3 H3 107.7
C39 C3 C4 116.40(19)
C3 C4 H4 109.0
C35 C4 C3 112.5(2)
C35 C4 H4 109.0
N5 C4 C3 106.39(18)
N5 C4 H4 109.0
N5 C4 C35 110.7(2)
C2 C6 H6A 110.6
C2 C6 H6B 110.6
H6A C6 H6B 108.8
N7 C6 C2 105.56(19)
N7 C6 H6A 110.6
N7 C6 H6B 110.6
N7 C8 C9 106.8(2)
O11 C8 C9 125.1(2)
O11 C8 N7 128.0(2)
C8 C9 C2 108.42(19)
O10 C9 C2 127.9(2)
O10 C9 C8 123.5(2)
H12A C12 H12B 107.7
C13 C12 H12A 108.8
C13 C12 H12B 108.8
N7 C12 H12A 108.8
N7 C12 H12B 108.8
N7 C12 C13 114.0(2)
C14 C13 C12 118.2(3)
C18 C13 C12 122.4(2)
C18 C13 C14 119.3(3)
C13 C14 H14 120.1
C15 C14 C13 119.9(3)
C15 C14 H14 120.1
C14 C15 H15 119.8
C14 C15 C16 120.4(4)
C16 C15 H15 119.8
C15 C16 H16 120.1
C17 C16 C15 119.7(3)
C17 C16 H16 120.1
C16 C17 H17 120.1
C16 C17 C18 119.9(3)
C18 C17 H17 120.1
C13 C18 C17 120.8(3)
C13 C18 H18 119.6
C17 C18 H18 119.6
C20 C19 C1 108.9(2)
C23 C19 C1 132.0(2)
C23 C19 C20 119.1(2)
C19 C20 N21 110.3(2)
C26 C20 C19 122.7(3)
C26 C20 N21 126.9(2)
N21 C22 C1 108.0(2)
O34 C22 C1 126.5(2)
O34 C22 N21 125.4(2)
C19 C23 H23 120.6
C19 C23 C24 118.9(3)
C24 C23 H23 120.6
C23 C24 H24 119.6
C25 C24 C23 120.9(3)
C25 C24 H24 119.6
C24 C25 H25 119.4
C24 C25 C26 121.2(3)
C26 C25 H25 119.4
C20 C26 C25 117.2(3)
C20 C26 H26 121.4
C25 C26 H26 121.4
H27A C27 H27B 107.9
C28 C27 H27A 109.1
C28 C27 H27B 109.1
N21 C27 H27A 109.1
N21 C27 H27B 109.1
N21 C27 C28 112.3(2)
C29 C28 C27 120.8(3)
C29 C28 C33 118.5(3)
C33 C28 C27 120.7(3)
C28 C29 H29 120.0
C28 C29 C30 120.0(5)
C30 C29 H29 120.0
C29 C30 H30 119.7
C31 C30 C29 120.7(4)
C31 C30 H30 119.7
C30 C31 H31 120.3
C32 C31 C30 119.4(4)
C32 C31 H31 120.3
C31 C32 H32 119.9
C31 C32 C33 120.3(5)
C33 C32 H32 119.9
C28 C33 H33 119.4
C32 C33 C28 121.1(4)
C32 C33 H33 119.4
F36 C35 C4 110.3(2)
F37 C35 C4 113.6(2)
F37 C35 F36 107.1(2)
F37 C35 F38 106.9(2)
F38 C35 C4 112.2(2)
F38 C35 F36 106.4(2)
C40 C39 C3 121.7(2)
C40 C39 C48 118.3(2)
C48 C39 C3 119.9(2)
C39 C40 H40 118.9
C39 C40 C41 122.2(3)
C41 C40 H40 118.9
C40 C41 H41 120.0
C42 C41 C40 120.0(3)
C42 C41 H41 120.0
C41 C42 H42 119.7
C41 C42 C43 120.6(3)
C43 C42 H42 119.7
C42 C43 C44 120.6(3)
C42 C43 C48 119.9(3)
C44 C43 C48 119.5(3)
C43 C44 H44 119.4
C45 C44 C43 121.3(3)
C45 C44 H44 119.4
C44 C45 H45 120.3
C44 C45 C46 119.3(3)
C46 C45 H45 120.3
C45 C46 H46 119.2
C47 C46 C45 121.7(3)
C47 C46 H46 119.2
C46 C47 H47 119.5
C46 C47 C48 121.1(3)
C48 C47 H47 119.5
C39 C48 C43 119.0(2)
C39 C48 C47 123.9(2)
C43 C48 C47 117.2(3)
C1 N5 H5 106(2)
C4 N5 C1 109.12(19)
C4 N5 H5 113(2)
C8 N7 C6 115.4(2)
C8 N7 C12 123.6(2)
C12 N7 C6 120.8(2)
C20 N21 C27 123.5(2)
C22 N21 C20 111.2(2)
C22 N21 C27 123.8(2)
H49A C49 H49B 107.9
Cl50 C49 H49A 109.3
Cl50 C49 H49B 109.3
Cl51 C49 H49A 109.3
Cl51 C49 H49B 109.3
Cl51 C49 Cl50 111.8(3)

loop_
_geom_bond_atom_site_label_1
_geom_bond_atom_site_label_2
_geom_bond_distance
C1 C2 1.568(3)
C1 C19 1.517(3)
C1 C22 1.567(3)
C1 N5 1.471(3)
C2 C3 1.566(3)
C2 C6 1.542(3)
C2 C9 1.526(3)
C3 H3 0.9800
C3 C4 1.544(3)
C3 C39 1.518(3)
C4 H4 0.9800
C4 C35 1.513(3)
C4 N5 1.463(3)
C6 H6A 0.9700
C6 H6B 0.9700
C6 N7 1.459(3)
C8 C9 1.511(3)
C8 N7 1.335(3)
C8 O11 1.229(3)
C9 O10 1.200(3)
C12 H12A 0.9700
C12 H12B 0.9700
C12 C13 1.511(4)
C12 N7 1.455(3)
C13 C14 1.399(4)
C13 C18 1.376(4)
C14 H14 0.9300
C14 C15 1.384(5)
C15 H15 0.9300
C15 C16 1.384(6)
C16 H16 0.9300
C16 C17 1.382(6)
C17 H17 0.9300
C17 C18 1.389(5)
C18 H18 0.9300
C19 C20 1.393(4)
C19 C23 1.386(4)
C20 C26 1.382(4)
C20 N21 1.406(3)
C22 N21 1.368(3)
C22 O34 1.210(3)
C23 H23 0.9300
C23 C24 1.391(4)
C24 H24 0.9300
C24 C25 1.384(4)
C25 H25 0.9300
C25 C26 1.387(4)
C26 H26 0.9300
C27 H27A 0.9700
C27 H27B 0.9700
C27 C28 1.511(4)
C27 N21 1.458(3)
C28 C29 1.387(5)
C28 C33 1.395(5)
C29 H29 0.9300
C29 C30 1.390(7)
C30 H30 0.9300
C30 C31 1.388(9)
C31 H31 0.9300
C31 C32 1.371(8)
C32 H32 0.9300
C32 C33 1.378(6)
C33 H33 0.9300
C35 F36 1.344(3)
C35 F37 1.336(3)
C35 F38 1.342(3)
C39 C40 1.379(4)
C39 C48 1.428(4)
C40 H40 0.9300
C40 C41 1.416(4)
C41 H41 0.9300
C41 C42 1.349(5)
C42 H42 0.9300
C42 C43 1.411(5)
C43 C44 1.420(5)
C43 C48 1.429(4)
C44 H44 0.9300
C44 C45 1.369(6)
C45 H45 0.9300
C45 C46 1.394(5)
C46 H46 0.9300
C46 C47 1.364(4)
C47 H47 0.9300
C47 C48 1.431(4)
N5 H5 0.86(4)
C49 H49A 0.9700
C49 H49B 0.9700
C49 Cl50 1.785(6)
C49 Cl51 1.722(5)
